data_7117576
loop_
_publ_author_name
'Vandavasi, Jaya Kishore'
'Hu, Wan-Ping'
'Boominathan, Siva Senthil Kumar'
'Guo, Bing-Chun'
'Hsiao, Cheng-Tien'
'Wang, Jeh-Jeng'

_publ_section_title
;
 Au(i)-catalyzed synthesis of 8-oxabicyclo[3.2.1]oct-2-enes and
 9-oxabicyclo[3.3.1]nona-2,6-dienes from enynol via oxonium/Prins-type
 cyclization.
;
_journal_issue 62
_journal_name_full 'Chemical communications (Cambridge, England)'
_journal_page_first 12435
_journal_page_last 12438
_journal_paper_doi 10.1039/c5cc02847g
_journal_volume 51
_journal_year 2015
_chemical_formula_moiety 'C22 H22 O'
_chemical_formula_sum 'C22 H22 O'
_chemical_formula_weight 302.40
_space_group_IT_number 14
_symmetry_cell_setting monoclinic
_symmetry_Int_Tables_number 14
_symmetry_space_group_name_Hall '-P 2ybc'
_symmetry_space_group_name_H-M 'P 1 21/c 1'
_atom_sites_solution_hydrogens geom
_atom_sites_solution_primary direct
_atom_sites_solution_secondary difmap
_audit_creation_method SHELXL-97
_audit_update_record
;
2015-04-03 deposited with the CCDC.
2015-06-23 downloaded from the CCDC.
;
_cell_angle_alpha 90.00
_cell_angle_beta 95.856(5)
_cell_angle_gamma 90.00
_cell_formula_units_Z 4
_cell_length_a 18.8889(10)
_cell_length_b 5.8024(3)
_cell_length_c 15.1560(8)
_cell_measurement_reflns_used 1577
_cell_measurement_temperature 296(2)
_cell_measurement_theta_max 28.9520
_cell_measurement_theta_min 3.9370
_cell_volume 1652.44(15)
_computing_cell_refinement
; 
CrysAlis RED, Oxford Diffraction Ltd., 
Version 1.171.32.29 (release 10-06-2008 CrysAlis171 .NET) 
(compiled Jun 10 2008,16:49:55) 
;
_computing_data_collection
; 
CrysAlis CCD, Oxford Diffraction Ltd., 
Version 1.171.32.29 (release 10-06-2008 CrysAlis171 .NET) 
(compiled Jun 10 2008,16:49:55) 
;
_computing_data_reduction
; 
CrysAlis RED, Oxford Diffraction Ltd., 
Version 1.171.32.29 (release 10-06-2008 CrysAlis171 .NET) 
(compiled Jun 10 2008,16:49:55) 
;
_computing_molecular_graphics 'Bruker SHELXTL'
_computing_publication_material 'Bruker SHELXTL'
_computing_structure_refinement 'SHELXL-97 (Sheldrick, 2008)'
_computing_structure_solution 'SHELXS-97 (Sheldrick, 2008)'
_diffrn_ambient_temperature 296(2)
_diffrn_measured_fraction_theta_full 0.998
_diffrn_measured_fraction_theta_max 0.846
_diffrn_measurement_device_type 'CCD detector'
_diffrn_measurement_method '\w scans'
_diffrn_radiation_monochromator graphite
_diffrn_radiation_probe x-ray
_diffrn_radiation_type MoK\a
_diffrn_radiation_wavelength 0.71073
_diffrn_reflns_av_R_equivalents 0.0281
_diffrn_reflns_av_sigmaI/netI 0.0468
_diffrn_reflns_limit_h_max 20
_diffrn_reflns_limit_h_min -25
_diffrn_reflns_limit_k_max 7
_diffrn_reflns_limit_k_min -7
_diffrn_reflns_limit_l_max 18
_diffrn_reflns_limit_l_min -20
_diffrn_reflns_number 7756
_diffrn_reflns_theta_full 26.00
_diffrn_reflns_theta_max 29.43
_diffrn_reflns_theta_min 3.01
_diffrn_source 'fine-focus sealed tube'
_exptl_absorpt_coefficient_mu 0.072
_exptl_absorpt_correction_T_max 1.00000
_exptl_absorpt_correction_T_min 0.99123
_exptl_absorpt_correction_type multi-scan
_exptl_absorpt_process_details
; 
CrysAlisPro, Agilent Technologies, 
Version 1.171.37.31 (release 14-01-2014 CrysAlis171 .NET) 
(compiled Jan 14 2014,18:38:05) 
Empirical absorption correction using spherical harmonics, 
 implemented in SCALE3 ABSPACK scaling algorithm. 
;
_exptl_crystal_colour colorless
_exptl_crystal_density_diffrn 1.216
_exptl_crystal_density_method 'not measured'
_exptl_crystal_description parallelepiped
_exptl_crystal_F_000 648
_exptl_crystal_size_max 0.57
_exptl_crystal_size_mid 0.38
_exptl_crystal_size_min 0.22
_refine_diff_density_max 0.280
_refine_diff_density_min -0.219
_refine_diff_density_rms 0.039
_refine_ls_extinction_method none
_refine_ls_goodness_of_fit_ref 1.019
_refine_ls_hydrogen_treatment constr
_refine_ls_matrix_type full
_refine_ls_number_parameters 208
_refine_ls_number_reflns 3864
_refine_ls_number_restraints 0
_refine_ls_restrained_S_all 1.019
_refine_ls_R_factor_all 0.0863
_refine_ls_R_factor_gt 0.0567
_refine_ls_shift/su_max 0.000
_refine_ls_shift/su_mean 0.000
_refine_ls_structure_factor_coef Fsqd
_refine_ls_weighting_details 'calc w=1/[\s^2^(Fo^2^)+(0.0609P)^2^+0.3550P] where P=(Fo^2^+2Fc^2^)/3'
_refine_ls_weighting_scheme calc
_refine_ls_wR_factor_gt 0.1300
_refine_ls_wR_factor_ref 0.1470
_reflns_number_gt 2668
_reflns_number_total 3864
_reflns_threshold_expression >2sigma(I)
_cod_data_source_file c5cc02847g2.cif
_cod_data_source_block bc111173
_cod_original_sg_symbol_H-M 'P 21/c'
_cod_database_code 7117576

loop_
_symmetry_equiv_pos_as_xyz
'x, y, z'
'-x, y+1/2, -z+1/2'
'-x, -y, -z'
'x, -y-1/2, z-1/2'

loop_
_atom_site_label
_atom_site_type_symbol
_atom_site_fract_x
_atom_site_fract_y
_atom_site_fract_z
_atom_site_U_iso_or_equiv
_atom_site_adp_type
_atom_site_occupancy
_atom_site_symmetry_multiplicity
_atom_site_calc_flag
_atom_site_refinement_flags
O O 0.30987(6) 0.43295(19) 0.16865(7) 0.0371(3) Uani 1 1 d .
C1 C 0.25067(9) 0.4488(3) 0.30230(11) 0.0360(4) Uani 1 1 d .
H1A H 0.2594 0.4730 0.3658 0.043 Uiso 1 1 calc R
H1B H 0.2238 0.3070 0.2925 0.043 Uiso 1 1 calc R
C2 C 0.32154(8) 0.4249(3) 0.26340(11) 0.0335(4) Uani 1 1 d .
H2A H 0.3409 0.2725 0.2800 0.040 Uiso 1 1 calc R
C3 C 0.37612(8) 0.6021(3) 0.29801(11) 0.0335(4) Uani 1 1 d .
C4 C 0.41226(9) 0.5756(3) 0.38217(12) 0.0438(5) Uani 1 1 d .
H4A H 0.4019 0.4505 0.4170 0.053 Uiso 1 1 calc R
C5 C 0.46332(10) 0.7329(4) 0.41450(13) 0.0524(5) Uani 1 1 d .
H5A H 0.4869 0.7146 0.4710 0.063 Uiso 1 1 calc R
C6 C 0.47925(10) 0.9173(4) 0.36260(14) 0.0529(5) Uani 1 1 d .
H6A H 0.5141 1.0224 0.3839 0.063 Uiso 1 1 calc R
C7 C 0.44368(9) 0.9464(3) 0.27917(13) 0.0440(5) Uani 1 1 d .
H7A H 0.4547 1.0714 0.2447 0.053 Uiso 1 1 calc R
C8 C 0.39137(8) 0.7906(3) 0.24598(11) 0.0342(4) Uani 1 1 d .
C9 C 0.35286(9) 0.8198(3) 0.15451(11) 0.0384(4) Uani 1 1 d .
H9A H 0.3855 0.7874 0.1106 0.046 Uiso 1 1 calc R
H9B H 0.3373 0.9785 0.1468 0.046 Uiso 1 1 calc R
C10 C 0.28826(9) 0.6602(3) 0.13891(11) 0.0347(4) Uani 1 1 d .
C11 C 0.22721(9) 0.7429(3) 0.18745(11) 0.0347(4) Uani 1 1 d .
H11A H 0.2015 0.8697 0.1645 0.042 Uiso 1 1 calc R
C12 C 0.20754(8) 0.6463(3) 0.26120(10) 0.0306(4) Uani 1 1 d .
C13 C 0.14246(8) 0.7157(3) 0.30222(10) 0.0330(4) Uani 1 1 d .
C14 C 0.10623(9) 0.9208(3) 0.28084(12) 0.0404(4) Uani 1 1 d .
H14A H 0.1246 1.0232 0.2418 0.049 Uiso 1 1 calc R
C15 C 0.04382(10) 0.9760(4) 0.31609(13) 0.0456(5) Uani 1 1 d .
H15A H 0.0217 1.1158 0.3010 0.055 Uiso 1 1 calc R
C16 C 0.01342(10) 0.8292(4) 0.37309(12) 0.0466(5) Uani 1 1 d .
C17 C 0.04964(11) 0.6269(4) 0.39587(13) 0.0555(6) Uani 1 1 d .
H17A H 0.0311 0.5255 0.4351 0.067 Uiso 1 1 calc R
C18 C 0.11287(10) 0.5716(4) 0.36177(12) 0.0474(5) Uani 1 1 d .
H18A H 0.1360 0.4350 0.3792 0.057 Uiso 1 1 calc R
C19 C -0.05709(11) 0.8841(5) 0.40706(15) 0.0662(7) Uani 1 1 d .
H19A H -0.0737 1.0310 0.3844 0.099 Uiso 1 1 calc R
H19B H -0.0512 0.8889 0.4707 0.099 Uiso 1 1 calc R
H19C H -0.0911 0.7671 0.3877 0.099 Uiso 1 1 calc R
C20 C 0.26365(10) 0.6410(4) 0.04052(12) 0.0455(5) Uani 1 1 d .
H20A H 0.2482 0.7869 0.0123 0.055 Uiso 1 1 calc R
C21 C 0.29857(12) 0.4792(4) -0.01820(14) 0.0611(6) Uani 1 1 d .
H21A H 0.3360 0.3803 0.0090 0.073 Uiso 1 1 calc R
H21B H 0.3052 0.5309 -0.0777 0.073 Uiso 1 1 calc R
C22 C 0.22426(11) 0.4342(4) 0.00294(13) 0.0591(6) Uani 1 1 d .
H22A H 0.1859 0.4588 -0.0437 0.071 Uiso 1 1 calc R
H22B H 0.2168 0.3082 0.0430 0.071 Uiso 1 1 calc R

loop_
_atom_site_aniso_label
_atom_site_aniso_U_11
_atom_site_aniso_U_22
_atom_site_aniso_U_33
_atom_site_aniso_U_23
_atom_site_aniso_U_13
_atom_site_aniso_U_12
O 0.0441(7) 0.0311(7) 0.0360(7) -0.0041(5) 0.0034(5) 0.0043(5)
C1 0.0339(9) 0.0350(10) 0.0388(9) 0.0054(7) 0.0021(7) -0.0001(7)
C2 0.0350(9) 0.0280(9) 0.0370(9) 0.0029(7) 0.0017(7) 0.0063(7)
C3 0.0269(8) 0.0349(9) 0.0391(9) -0.0030(7) 0.0063(7) 0.0048(7)
C4 0.0405(10) 0.0482(11) 0.0422(10) 0.0017(9) 0.0013(8) 0.0042(9)
C5 0.0444(11) 0.0662(14) 0.0444(11) -0.0088(10) -0.0053(9) 0.0014(10)
C6 0.0386(10) 0.0564(14) 0.0627(13) -0.0177(11) 0.0004(9) -0.0077(9)
C7 0.0351(9) 0.0405(11) 0.0582(12) -0.0051(9) 0.0130(8) -0.0023(8)
C8 0.0293(8) 0.0329(9) 0.0414(9) -0.0035(7) 0.0089(7) 0.0036(7)
C9 0.0403(10) 0.0354(10) 0.0411(10) 0.0024(8) 0.0109(8) 0.0025(8)
C10 0.0387(9) 0.0343(9) 0.0315(8) 0.0018(7) 0.0052(7) 0.0049(8)
C11 0.0365(9) 0.0344(9) 0.0328(9) 0.0009(7) 0.0021(7) 0.0078(8)
C12 0.0296(8) 0.0298(9) 0.0315(8) -0.0015(7) -0.0006(6) 0.0005(7)
C13 0.0317(8) 0.0368(10) 0.0299(8) -0.0027(7) -0.0004(7) 0.0021(7)
C14 0.0387(10) 0.0401(10) 0.0422(10) 0.0016(8) 0.0030(8) 0.0031(8)
C15 0.0405(10) 0.0482(11) 0.0467(11) -0.0052(9) -0.0024(8) 0.0138(9)
C16 0.0377(10) 0.0660(14) 0.0361(10) -0.0077(9) 0.0034(8) 0.0077(10)
C17 0.0537(12) 0.0696(15) 0.0463(11) 0.0143(10) 0.0207(9) 0.0102(11)
C18 0.0481(11) 0.0518(12) 0.0442(11) 0.0118(9) 0.0133(8) 0.0143(9)
C19 0.0448(12) 0.0983(19) 0.0568(13) -0.0075(13) 0.0120(10) 0.0184(12)
C20 0.0547(12) 0.0508(12) 0.0314(9) 0.0012(8) 0.0052(8) 0.0032(10)
C21 0.0720(15) 0.0739(15) 0.0402(11) -0.0146(11) 0.0196(10) -0.0092(12)
C22 0.0600(13) 0.0770(16) 0.0390(11) -0.0070(11) -0.0012(9) -0.0171(12)

loop_
_atom_type_symbol
_atom_type_description
_atom_type_scat_dispersion_real
_atom_type_scat_dispersion_imag
_atom_type_scat_source
C C 0.0033 0.0016 'International Tables Vol C Tables 4.2.6.8 and 6.1.1.4'
H H 0.0000 0.0000 'International Tables Vol C Tables 4.2.6.8 and 6.1.1.4'
O O 0.0106 0.0060 'International Tables Vol C Tables 4.2.6.8 and 6.1.1.4'

loop_
_geom_angle_atom_site_label_1
_geom_angle_atom_site_label_2
_geom_angle_atom_site_label_3
_geom_angle
C2 O C10 110.71(11)
C2 C1 C12 111.67(14)
C2 C1 H1A 109.3
C12 C1 H1A 109.3
C2 C1 H1B 109.3
C12 C1 H1B 109.3
H1A C1 H1B 107.9
O C2 C1 109.52(13)
O C2 C3 110.84(13)
C1 C2 C3 113.53(14)
O C2 H2A 107.6
C1 C2 H2A 107.6
C3 C2 H2A 107.6
C4 C3 C8 119.60(16)
C4 C3 C2 119.74(16)
C8 C3 C2 120.65(15)
C5 C4 C3 120.75(18)
C5 C4 H4A 119.6
C3 C4 H4A 119.6
C6 C5 C4 119.70(18)
C6 C5 H5A 120.1
C4 C5 H5A 120.1
C5 C6 C7 120.21(18)
C5 C6 H6A 119.9
C7 C6 H6A 119.9
C6 C7 C8 120.79(18)
C6 C7 H7A 119.6
C8 C7 H7A 119.6
C7 C8 C3 118.92(16)
C7 C8 C9 121.10(16)
C3 C8 C9 119.96(15)
C8 C9 C10 112.10(14)
C8 C9 H9A 109.2
C10 C9 H9A 109.2
C8 C9 H9B 109.2
C10 C9 H9B 109.2
H9A C9 H9B 107.9
O C10 C11 110.20(14)
O C10 C20 106.77(14)
C11 C10 C20 109.23(14)
O C10 C9 108.04(13)
C11 C10 C9 111.68(14)
C20 C10 C9 110.79(14)
C12 C11 C10 124.49(16)
C12 C11 H11A 117.8
C10 C11 H11A 117.8
C11 C12 C13 123.22(15)
C11 C12 C1 118.74(15)
C13 C12 C1 117.95(14)
C18 C13 C14 116.38(16)
C18 C13 C12 120.85(16)
C14 C13 C12 122.71(16)
C15 C14 C13 121.74(18)
C15 C14 H14A 119.1
C13 C14 H14A 119.1
C14 C15 C16 121.70(18)
C14 C15 H15A 119.1
C16 C15 H15A 119.1
C15 C16 C17 116.94(17)
C15 C16 C19 121.4(2)
C17 C16 C19 121.6(2)
C18 C17 C16 121.73(19)
C18 C17 H17A 119.1
C16 C17 H17A 119.1
C17 C18 C13 121.46(18)
C17 C18 H18A 119.3
C13 C18 H18A 119.3
C16 C19 H19A 109.5
C16 C19 H19B 109.5
H19A C19 H19B 109.5
C16 C19 H19C 109.5
H19A C19 H19C 109.5
H19B C19 H19C 109.5
C22 C20 C21 60.05(14)
C22 C20 C10 121.57(17)
C21 C20 C10 121.43(17)
C22 C20 H20A 114.4
C21 C20 H20A 114.4
C10 C20 H20A 114.4
C20 C21 C22 60.01(14)
C20 C21 H21A 117.8
C22 C21 H21A 117.8
C20 C21 H21B 117.8
C22 C21 H21B 117.8
H21A C21 H21B 114.9
C20 C22 C21 59.94(13)
C20 C22 H22A 117.8
C21 C22 H22A 117.8
C20 C22 H22B 117.8
C21 C22 H22B 117.8
H22A C22 H22B 114.9

loop_
_geom_bond_atom_site_label_1
_geom_bond_atom_site_label_2
_geom_bond_distance
O C2 1.4313(19)
O C10 1.439(2)
C1 C2 1.523(2)
C1 C12 1.504(2)
C1 H1A 0.9700
C1 H1B 0.9700
C2 C3 1.511(2)
C2 H2A 0.9800
C3 C4 1.393(2)
C3 C8 1.396(2)
C4 C5 1.381(3)
C4 H4A 0.9300
C5 C6 1.379(3)
C5 H5A 0.9300
C6 C7 1.380(3)
C6 H6A 0.9300
C7 C8 1.395(2)
C7 H7A 0.9300
C8 C9 1.508(2)
C9 C10 1.531(2)
C9 H9A 0.9700
C9 H9B 0.9700
C10 C11 1.508(2)
C10 C20 1.520(2)
C11 C12 1.336(2)
C11 H11A 0.9300
C12 C13 1.488(2)
C13 C18 1.389(2)
C13 C14 1.395(2)
C14 C15 1.381(3)
C14 H14A 0.9300
C15 C16 1.380(3)
C15 H15A 0.9300
C16 C17 1.384(3)
C16 C19 1.510(3)
C17 C18 1.387(3)
C17 H17A 0.9300
C18 H18A 0.9300
C19 H19A 0.9600
C19 H19B 0.9600
C19 H19C 0.9600
C20 C22 1.494(3)
C20 C21 1.493(3)
C20 H20A 0.9800
C21 C22 1.494(3)
C21 H21A 0.9700
C21 H21B 0.9700
C22 H22A 0.9700
C22 H22B 0.9700
